data_2013074
loop_
_publ_author_name
'Lynch, Daniel E.'
'Ian McClenaghan'

_publ_section_title
;
 2-(Pyrrolidin-1-yl)-1,4-naphthoquinone and
 2-phenylsulfanyl-3-(pyrrolidin-1-yl)-1,4-naphthoquinone
;
_journal_issue 12
_journal_name_full 'Acta Crystallographica Section C'
_journal_page_first o704
_journal_page_last o707
_journal_paper_doi 10.1107/S0108270102019194
_journal_volume 58
_journal_year 2002
_chemical_formula_iupac 'C14 H12.95 Cl0.05 N O2'
_chemical_formula_moiety 'C14 H12.95 Cl0.05 N O2'
_chemical_formula_sum 'C14 H12.95 Cl0.05 N O2'
_chemical_formula_weight 228.98
_chemical_name_systematic
;
2-(pyrrolidin-1-yl)-1,4-naphthoquinone
;
_space_group_IT_number 14
_symmetry_cell_setting monoclinic
_symmetry_space_group_name_Hall '-P 2ybc'
_symmetry_space_group_name_H-M 'P 1 21/c 1'
_atom_sites_solution_hydrogens geom
_atom_sites_solution_primary direct
_atom_sites_solution_secondary difmap
_audit_creation_method SHELXL97
_cell_angle_alpha 90
_cell_angle_beta 118.896(2)
_cell_angle_gamma 90
_cell_formula_units_Z 4
_cell_length_a 11.5759(5)
_cell_length_b 9.3063(4)
_cell_length_c 11.5275(4)
_cell_measurement_reflns_used 4944
_cell_measurement_temperature 150(2)
_cell_measurement_theta_max 27.5
_cell_measurement_theta_min 2.9
_cell_volume 1087.23(8)
_computing_cell_refinement 'DENZO and COLLECT'
_computing_data_collection 'DENZO (Otwinowski & Minor, 1997) and COLLECT (Hooft, 1998)'
_computing_data_reduction 'DENZO and COLLECT'
_computing_molecular_graphics 'PLUTON94 (Spek, 1994) and PLATON97 (Spek, 1997)'
_computing_publication_material SHELXL97
_computing_structure_refinement 'SHELXL97 (Sheldrick, 1997)'
_computing_structure_solution 'SHELXS97 (Sheldrick, 1997)'
_diffrn_ambient_temperature 150(2)
_diffrn_detector_area_resol_mean 9.091
_diffrn_measured_fraction_theta_full 0.99
_diffrn_measured_fraction_theta_max 0.99
_diffrn_measurement_device_type 'Bruker--Nonius KappaCCD area-detector'
_diffrn_measurement_method '\f and \w'
_diffrn_radiation_monochromator graphite
_diffrn_radiation_source 'Bruker--Nonius FR591 rotating anode'
_diffrn_radiation_type MoK\a
_diffrn_radiation_wavelength 0.71073
_diffrn_reflns_av_R_equivalents 0.0513
_diffrn_reflns_av_sigmaI/netI 0.0597
_diffrn_reflns_limit_h_max 15
_diffrn_reflns_limit_h_min -14
_diffrn_reflns_limit_k_max 11
_diffrn_reflns_limit_k_min -12
_diffrn_reflns_limit_l_max 14
_diffrn_reflns_limit_l_min -14
_diffrn_reflns_number 8163
_diffrn_reflns_theta_full 27.45
_diffrn_reflns_theta_max 27.5
_diffrn_reflns_theta_min 3.0
_diffrn_standards_decay_% 0
_diffrn_standards_number 0
_exptl_absorpt_coefficient_mu 0.106
_exptl_absorpt_correction_T_max 0.984
_exptl_absorpt_correction_T_min 0.974
_exptl_absorpt_correction_type multi-scan
_exptl_absorpt_process_details '(SORTAV; Blessing, 1995)'
_exptl_crystal_colour red
_exptl_crystal_density_diffrn 1.399
_exptl_crystal_density_method 'not measured'
_exptl_crystal_description block
_exptl_crystal_F_000 483.2
_exptl_crystal_size_max 0.25
_exptl_crystal_size_mid 0.20
_exptl_crystal_size_min 0.15
_refine_diff_density_max 0.20
_refine_diff_density_min -0.25
_refine_ls_extinction_method none
_refine_ls_goodness_of_fit_ref 1.011
_refine_ls_hydrogen_treatment constr
_refine_ls_matrix_type full
_refine_ls_number_parameters 168
_refine_ls_number_reflns 2470
_refine_ls_number_restraints 0
_refine_ls_restrained_S_all 1.011
_refine_ls_R_factor_all 0.0814
_refine_ls_R_factor_gt 0.0472
_refine_ls_shift/su_max <0.001
_refine_ls_shift/su_mean <0.001
_refine_ls_structure_factor_coef Fsqd
_refine_ls_weighting_details 'w = 1/[\s^2^(Fo^2^)+(0.0664P)^2^] where P = (Fo^2^+2Fc^2^)/3'
_refine_ls_weighting_scheme calc
_refine_ls_wR_factor_gt 0.1100
_refine_ls_wR_factor_ref 0.1230
_reflns_number_gt 1680
_reflns_number_total 2470
_reflns_threshold_expression I>2\s(I)
_cod_data_source_file gg1143.cif
_cod_data_source_block I
_cod_depositor_comments
;
The following automatic conversions were performed:
'_symmetry_cell_setting' value 'Monoclinic' changed to 'monoclinic'
according to '/home/saulius/struct/CIF-dictionaries/cif_core.dic'
dictionary named 'cif_core.dic' version 2.4.1 from 2010-06-29.

Automatic conversion script
Id: cif_fix_enum 1527 2010-12-29 10:47:43Z saulius 

The following automatic conversions were performed:

'_symmetry_cell_setting' value 'Monoclinic' changed to 'monoclinic'
according to /home/saulius/struct/CIF-dictionaries/cif_core.dic
dictionary named 'cif_core.dic' version 2.4.1 from
2010-06-29.

'_exptl_absorpt_correction_type' value 'Multi-scan'
changed to 'multi-scan' according to
/home/saulius/struct/CIF-dictionaries/cif_core.dic dictionary named
'cif_core.dic' version 2.4.1 from 2010-06-29.

Automatic conversion script
Id: cif_fix_values 1715 2011-07-08 13:25:40Z adriana 
;
_cod_original_cell_volume 1087.24(8)
_cod_original_sg_symbol_Hall -P2ybc
_cod_original_sg_symbol_H-M 'P 21/c'
_cod_database_code 2013074
_cod_database_fobs_code 2013074

loop_
_symmetry_equiv_pos_as_xyz
'x, y, z'
'x, -y+1/2, z+1/2'
'-x, -y, -z'
'-x, y-1/2, -z-1/2'

loop_
_atom_site_label
_atom_site_fract_x
_atom_site_fract_y
_atom_site_fract_z
_atom_site_U_iso_or_equiv
_atom_site_adp_type
_atom_site_calc_flag
_atom_site_refinement_flags
_atom_site_occupancy
_atom_site_disorder_assembly
_atom_site_disorder_group
_atom_site_type_symbol
C1 0.52140(15) 0.26876(14) 0.46522(15) 0.0278(4) Uani d . 1 . . C
O1 0.43934(11) 0.18159(11) 0.45656(12) 0.0438(3) Uani d . 1 . . O
C2 0.48636(14) 0.38930(13) 0.36577(15) 0.0252(3) Uani d . 1 . . C
N21 0.36411(12) 0.39415(11) 0.26238(12) 0.0272(3) Uani d . 1 . . N
C22 0.33133(15) 0.49677(16) 0.15344(15) 0.0323(4) Uani d . 1 . . C
H221 0.4002 0.4970 0.1260 0.040 Uiso calc R 1 . . H
H222 0.3217 0.5953 0.1800 0.040 Uiso calc R 1 . . H
C23 0.20144(15) 0.44198(17) 0.04296(16) 0.0356(4) Uani d . 1 . . C
H231 0.2159 0.3690 -0.0112 0.044 Uiso calc R 1 . . H
H232 0.1479 0.5215 -0.0152 0.044 Uiso calc R 1 . . H
C24 0.13528(15) 0.37621(16) 0.11650(16) 0.0358(4) Uani d . 1 . . C
H241 0.0681 0.3045 0.0607 0.045 Uiso calc R 1 . . H
H242 0.0926 0.4511 0.1439 0.045 Uiso calc R 1 . . H
C25 0.24864(14) 0.30497(16) 0.23683(16) 0.0310(4) Uani d . 1 . . C
H251 0.2326 0.3060 0.3138 0.039 Uiso calc R 1 . . H
H252 0.2611 0.2044 0.2171 0.039 Uiso calc R 1 . . H
C3 0.58268(15) 0.48763(16) 0.38466(15) 0.0277(4) Uani d . 1 . . C
H3 0.5683(18) 0.557(2) 0.331(2) 0.038(6) Uiso d P 0.95 . . H
Cl3 0.5440(11) 0.6465(12) 0.3192(12) 0.064(3) Uani d P 0.05 . . Cl
C4 0.71640(14) 0.47800(14) 0.48609(14) 0.0275(4) Uani d . 1 . . C
O4 0.80046(11) 0.56867(11) 0.49935(11) 0.0374(3) Uani d . 1 . . O
C5 0.88558(15) 0.33602(15) 0.67609(15) 0.0307(4) Uani d . 1 . . C
H5 0.9509 0.4012 0.6808 0.038 Uiso calc R 1 . . H
C6 0.92180(16) 0.22360(15) 0.76582(16) 0.0336(4) Uani d . 1 . . C
H6 1.0114 0.2118 0.8316 0.042 Uiso calc R 1 . . H
C7 0.82651(16) 0.12848(15) 0.75899(16) 0.0329(4) Uani d . 1 . . C
H7 0.8506 0.0525 0.8215 0.041 Uiso calc R 1 . . H
C8 0.69593(15) 0.14390(14) 0.66113(16) 0.0312(4) Uani d . 1 . . C
H8 0.6311 0.0775 0.6555 0.039 Uiso calc R 1 . . H
C9 0.66050(14) 0.25695(13) 0.57148(14) 0.0256(3) Uani d . 1 . . C
C10 0.75551(14) 0.35442(14) 0.57971(15) 0.0254(3) Uani d . 1 . . C

loop_
_atom_site_aniso_label
_atom_site_aniso_U_11
_atom_site_aniso_U_22
_atom_site_aniso_U_33
_atom_site_aniso_U_12
_atom_site_aniso_U_13
_atom_site_aniso_U_23
C1 0.0295(9) 0.0254(7) 0.0300(9) -0.0028(6) 0.0157(7) -0.0031(6)
O1 0.0310(7) 0.0400(6) 0.0505(8) -0.0088(5) 0.0118(6) 0.0120(6)
C2 0.0266(8) 0.0247(7) 0.0251(8) -0.0004(6) 0.0131(7) -0.0035(6)
N21 0.0230(7) 0.0301(6) 0.0246(7) -0.0009(5) 0.0085(6) 0.0009(5)
C22 0.0307(9) 0.0360(8) 0.0275(9) 0.0034(7) 0.0119(8) 0.0047(7)
C23 0.0272(9) 0.0478(9) 0.0273(9) 0.0035(7) 0.0097(7) 0.0001(7)
C24 0.0255(9) 0.0472(10) 0.0318(10) 0.0032(7) 0.0114(8) -0.0034(7)
C25 0.0254(9) 0.0355(8) 0.0315(9) -0.0054(6) 0.0134(7) -0.0056(7)
C3 0.0309(9) 0.0258(8) 0.0248(9) -0.0019(6) 0.0122(7) 0.0019(7)
Cl3 0.050(6) 0.068(7) 0.071(8) 0.001(5) 0.026(6) 0.023(6)
C4 0.0305(9) 0.0277(7) 0.0251(8) -0.0054(6) 0.0141(7) -0.0043(6)
O4 0.0342(7) 0.0374(6) 0.0344(7) -0.0141(5) 0.0116(6) 0.0005(5)
C5 0.0295(9) 0.0322(8) 0.0293(9) -0.0034(6) 0.0133(8) -0.0035(7)
C6 0.0282(9) 0.0386(8) 0.0282(9) 0.0049(7) 0.0089(7) -0.0022(7)
C7 0.0383(10) 0.0310(8) 0.0282(9) 0.0070(7) 0.0153(8) 0.0055(7)
C8 0.0328(9) 0.0300(8) 0.0323(9) -0.0001(6) 0.0169(8) 0.0011(7)
C9 0.0271(8) 0.0250(7) 0.0249(8) -0.0005(6) 0.0127(7) -0.0026(6)
C10 0.0275(8) 0.0260(7) 0.0234(8) -0.0020(6) 0.0130(7) -0.0050(6)

loop_
_atom_type_symbol
_atom_type_description
_atom_type_scat_dispersion_real
_atom_type_scat_dispersion_imag
_atom_type_scat_source
C C 0.0033 0.0016 'International Tables Vol C Tables 4.2.6.8 and 6.1.1.4'
H H 0.0000 0.0000 'International Tables Vol C Tables 4.2.6.8 and 6.1.1.4'
N N 0.0061 0.0033 'International Tables Vol C Tables 4.2.6.8 and 6.1.1.4'
O O 0.0106 0.0060 'International Tables Vol C Tables 4.2.6.8 and 6.1.1.4'
Cl Cl 0.1484 0.1585 'International Tables Vol C Tables 4.2.6.8 and 6.1.1.4'

loop_
_geom_angle_atom_site_label_1
_geom_angle_atom_site_label_2
_geom_angle_atom_site_label_3
_geom_angle
O1 C1 C9 120.78(13)
O1 C1 C2 121.32(14)
C9 C1 C2 117.87(12)
N21 C2 C3 123.03(13)
N21 C2 C1 118.71(12)
C3 C2 C1 118.25(14)
C2 N21 C22 120.41(12)
C2 N21 C25 128.57(13)
C22 N21 C25 111.01(12)
C22 C23 C24 103.29(12)
C22 C23 H231 111.1
C24 C23 H231 111.1
C22 C23 H232 111.1
C24 C23 H232 111.1
H231 C23 H232 109.1
N21 C22 C23 103.92(11)
N21 C22 H221 111.0
C23 C22 H221 111.0
N21 C22 H222 111.0
C23 C22 H222 111.0
H221 C22 H222 109.0
C23 C24 C25 103.79(12)
C23 C24 H241 111.0
C25 C24 H241 111.0
C23 C24 H242 111.0
C25 C24 H242 111.0
H241 C24 H242 109.0
N21 C25 C24 103.60(12)
N21 C25 H251 111.0
C24 C25 H251 111.0
N21 C25 H252 111.0
C24 C25 H252 111.0
H251 C25 H252 109.0
C2 C3 C4 124.40(14)
C2 C3 Cl3 120.8(4)
C4 C3 Cl3 112.7(4)
C2 C3 H3 121.9(13)
C4 C3 H3 113.4(13)
O4 C4 C3 122.40(13)
O4 C4 C10 119.35(13)
C3 C4 C10 118.25(13)
C10 C5 C6 120.81(14)
C10 C5 H5 119.6
C6 C5 H5 119.6
C5 C6 C7 119.61(15)
C5 C6 H6 120.2
C7 C6 H6 120.2
C6 C7 C8 120.25(14)
C6 C7 H7 119.9
C8 C7 H7 119.9
C7 C8 C9 119.74(14)
C7 C8 H8 120.1
C9 C8 H8 120.1
C8 C9 C10 120.16(14)
C8 C9 C1 118.85(13)
C10 C9 C1 120.96(13)
C5 C10 C9 119.42(13)
C5 C10 C4 120.60(13)
C9 C10 C4 119.98(13)

loop_
_geom_bond_atom_site_label_1
_geom_bond_atom_site_label_2
_geom_bond_site_symmetry_2
_geom_bond_distance
_geom_bond_publ_flag
C1 O1 . 1.2160(16) ?
C1 C9 . 1.483(2) ?
C1 C2 . 1.513(2) ?
C2 N21 . 1.3398(19) ?
C2 C3 . 1.376(2) ?
N21 C22 . 1.4740(18) ?
N21 C25 . 1.4770(17) ?
C23 C22 . 1.514(2) ?
C23 C24 . 1.519(2) ?
C23 H231 . 0.99 ?
C23 H232 . 0.99 ?
C22 H221 . 0.99 ?
C22 H222 . 0.99 ?
C24 C25 . 1.525(2) ?
C24 H241 . 0.99 ?
C24 H242 . 0.99 ?
C25 H251 . 0.99 ?
C25 H252 . 0.99 ?
C3 C4 . 1.422(2) ?
C3 Cl3 . 1.621(11) ?
C3 H3 . 0.85(2) ?
Cl3 H3 . 0.871(17) ?
C4 O4 . 1.2404(16) ?
C4 C10 . 1.490(2) ?
C5 C10 . 1.383(2) ?
C5 C6 . 1.386(2) ?
C5 H5 . 0.95 ?
C6 C7 . 1.387(2) ?
C6 H6 . 0.95 ?
C7 C8 . 1.389(2) ?
C7 H7 . 0.95 ?
C8 C9 . 1.390(2) ?
C8 H8 . 0.95 ?
C9 C10 . 1.3931(19) ?

loop_
_geom_hbond_atom_site_label_D
_geom_hbond_atom_site_label_H
_geom_hbond_atom_site_label_A
_geom_hbond_site_symmetry_A
_geom_hbond_distance_DH
_geom_hbond_distance_HA
_geom_hbond_distance_DA
_geom_hbond_angle_DHA
_geom_hbond_publ_flag
C6 H6 O4 4_757 0.95 2.49 3.366(2) 153 yes
C25 H252 O4 4_656 0.99 2.57 3.328(2) 133 yes

loop_
_geom_torsion_atom_site_label_1
_geom_torsion_atom_site_label_2
_geom_torsion_atom_site_label_3
_geom_torsion_atom_site_label_4
_geom_torsion
_geom_torsion_publ_flag
C1 C2 N21 C22 -171.20(10) yes
C2 N21 C22 C23 164.80(10) yes
N21 C22 C23 C24 32.1(2) yes
C22 C23 C24 C25 -38.3(2) yes
C23 C24 C25 N21 29.3(2) yes
C24 C25 N21 C2 171.60(10) yes
C25 N21 C2 C1 7.6(2) yes
O1 C1 C2 N21 -3.8(2) ?
C9 C1 C2 N21 174.12(12) ?
O1 C1 C2 C3 177.33(14) ?
C9 C1 C2 C3 -4.73(19) ?
C3 C2 N21 C22 7.6(2) ?
C3 C2 N21 C25 -173.60(13) ?
C25 N21 C22 C23 -14.17(15) ?
C22 N21 C25 C24 -9.51(15) ?
N21 C2 C3 C4 -173.85(13) ?
C1 C2 C3 C4 5.0(2) ?
N21 C2 C3 Cl3 23.7(6) ?
C1 C2 C3 Cl3 -157.5(5) ?
C2 C3 C4 O4 179.63(14) ?
Cl3 C3 C4 O4 -16.6(5) ?
C2 C3 C4 C10 -0.8(2) ?
Cl3 C3 C4 C10 163.0(5) ?
C10 C5 C6 C7 -0.1(2) ?
C5 C6 C7 C8 1.3(2) ?
C6 C7 C8 C9 -1.3(2) ?
C7 C8 C9 C10 0.0(2) ?
C7 C8 C9 C1 178.09(13) ?
O1 C1 C9 C8 0.2(2) ?
C2 C1 C9 C8 -177.70(12) ?
O1 C1 C9 C10 178.33(14) ?
C2 C1 C9 C10 0.39(19) ?
C6 C5 C10 C9 -1.2(2) ?
C6 C5 C10 C4 178.13(13) ?
C8 C9 C10 C5 1.3(2) ?
C1 C9 C10 C5 -176.80(13) ?
C8 C9 C10 C4 -178.11(13) ?
C1 C9 C10 C4 3.8(2) ?
O4 C4 C10 C5 -3.6(2) ?
C3 C4 C10 C5 176.80(13) ?
O4 C4 C10 C9 175.79(13) ?
C3 C4 C10 C9 -3.8(2) ?
